data_7006222
loop_
_publ_author_name
'Konkol, Marcin'
'Spaniol, Thomas P.'
'Kondracka, Ma\/lgorzata'
'Okuda, Jun'

_publ_section_title
;
 Lutetium alkyl and hydride complexes in a non-cyclopentadienyl
 coordination environment.
;
_journal_issue 36
_journal_name_full 'Dalton transactions (Cambridge, England : 2003)'
_journal_page_first 4095
_journal_page_last 4102
_journal_paper_doi 10.1039/b710228n
_journal_year 2007
_chemical_formula_sum 'C34 H55 Lu O4 S Si'
_chemical_formula_weight 762.90
_chemical_name_common
;
Bis(tetrahydrofurane)-thiobis(6-tert-butyl-4-methylphenolato)-
trimethylsilylmethyl-lutetium(iii)
;
_chemical_name_systematic
;
Bis(tetrahydrofurane)-thiobis(6-tert-butyl-4-methylphenolato)-
trimethylsilylmethyl-lutetium(III)
;
_space_group_IT_number 61
_symmetry_cell_setting orthorhombic
_symmetry_space_group_name_Hall '-P 2ac 2ab'
_symmetry_space_group_name_H-M 'P b c a'
_atom_sites_solution_hydrogens geom
_atom_sites_solution_primary direct
_atom_sites_solution_secondary difmap
_audit_creation_method SHELXL-97
_cell_angle_alpha 90.00
_cell_angle_beta 90.00
_cell_angle_gamma 90.00
_cell_formula_units_Z 8
_cell_length_a 17.657(3)
_cell_length_b 18.687(3)
_cell_length_c 22.178(4)
_cell_measurement_reflns_used 884
_cell_measurement_temperature 130(2)
_cell_measurement_theta_max 21.56
_cell_measurement_theta_min 2.17
_cell_volume 7318(2)
_computing_cell_refinement 'Bruker SMART (2001)'
_computing_data_collection 'Bruker SMART (2001)'
_computing_data_reduction 'Bruker SAINT+ (1999)'
_computing_structure_refinement 'SHELXL-97 (Sheldrick, 1997)'
_computing_structure_solution 'SHELXS-86 (Sheldrick, 1986)'
_diffrn_ambient_temperature 130(2)
_diffrn_measured_fraction_theta_full 0.996
_diffrn_measured_fraction_theta_max 0.996
_diffrn_measurement_device_type 'CCD area detector'
_diffrn_measurement_method 'phi and omega scans'
_diffrn_radiation_monochromator graphite
_diffrn_radiation_source 'fine-focus sealed tube'
_diffrn_radiation_type MoK\a
_diffrn_radiation_wavelength 0.71073
_diffrn_reflns_av_R_equivalents 0.1015
_diffrn_reflns_av_sigmaI/netI 0.0533
_diffrn_reflns_limit_h_max 23
_diffrn_reflns_limit_h_min -23
_diffrn_reflns_limit_k_max 25
_diffrn_reflns_limit_k_min -24
_diffrn_reflns_limit_l_max 29
_diffrn_reflns_limit_l_min -29
_diffrn_reflns_number 81995
_diffrn_reflns_theta_full 28.42
_diffrn_reflns_theta_max 28.42
_diffrn_reflns_theta_min 2.17
_exptl_absorpt_coefficient_mu 2.820
_exptl_absorpt_correction_T_max 0.7657
_exptl_absorpt_correction_T_min 0.5391
_exptl_absorpt_correction_type empirical
_exptl_absorpt_process_details 'Bruker SADABS'
_exptl_crystal_colour colourless
_exptl_crystal_density_diffrn 1.385
_exptl_crystal_density_method 'not measured'
_exptl_crystal_description plate
_exptl_crystal_F_000 3136
_exptl_crystal_size_max 0.25
_exptl_crystal_size_mid 0.12
_exptl_crystal_size_min 0.10
_refine_diff_density_max 1.994
_refine_diff_density_min -4.259
_refine_diff_density_rms 0.170
_refine_ls_extinction_method none
_refine_ls_goodness_of_fit_ref 1.570
_refine_ls_hydrogen_treatment noref
_refine_ls_matrix_type full
_refine_ls_number_parameters 381
_refine_ls_number_reflns 9170
_refine_ls_number_restraints 0
_refine_ls_restrained_S_all 1.570
_refine_ls_R_factor_all 0.1013
_refine_ls_R_factor_gt 0.0848
_refine_ls_shift/su_max 0.002
_refine_ls_shift/su_mean 0.000
_refine_ls_structure_factor_coef Fsqd
_refine_ls_weighting_details 'calc w=1/[\s^2^(Fo^2^)+(0.0499P)^2^+0.0000P] where P=(Fo^2^+2Fc^2^)/3'
_refine_ls_weighting_scheme calc
_refine_ls_wR_factor_gt 0.1504
_refine_ls_wR_factor_ref 0.1552
_reflns_number_gt 7868
_reflns_number_total 9170
_reflns_threshold_expression >2sigma(I)
_cod_data_source_file b710228n.txt
_cod_data_source_block mk1
_cod_database_code 7006222

loop_
_symmetry_equiv_pos_as_xyz
'x, y, z'
'-x+1/2, -y, z+1/2'
'x+1/2, -y+1/2, -z'
'-x, y+1/2, -z+1/2'
'-x, -y, -z'
'x-1/2, y, -z-1/2'
'-x-1/2, y-1/2, z'
'x, -y-1/2, z-1/2'

loop_
_atom_site_label
_atom_site_type_symbol
_atom_site_fract_x
_atom_site_fract_y
_atom_site_fract_z
_atom_site_U_iso_or_equiv
_atom_site_adp_type
_atom_site_occupancy
_atom_site_symmetry_multiplicity
_atom_site_calc_flag
_atom_site_refinement_flags
_atom_site_disorder_assembly
_atom_site_disorder_group
Lu Lu 0.641815(15) 0.099635(15) 0.675103(12) 0.01662(9) Uani 1 1 d . . .
Si Si 0.60045(14) 0.22334(12) 0.54447(10) 0.0328(5) Uani 1 1 d . . .
S S 0.73078(9) -0.00469(9) 0.74590(8) 0.0166(3) Uani 1 1 d . . .
O1 O 0.7145(3) 0.1527(2) 0.7351(2) 0.0188(10) Uani 1 1 d . . .
O2 O 0.7259(2) 0.0543(2) 0.6202(2) 0.0171(10) Uani 1 1 d . . .
O3 O 0.5694(3) -0.0003(3) 0.6499(2) 0.0257(11) Uani 1 1 d . . .
O4 O 0.5525(3) 0.1032(3) 0.7526(2) 0.0253(11) Uani 1 1 d . . .
C1 C 0.7585(4) 0.1339(4) 0.7807(3) 0.0165(14) Uani 1 1 d . . .
C2 C 0.7745(3) 0.0619(3) 0.7926(3) 0.0142(13) Uani 1 1 d . . .
C3 C 0.8187(4) 0.0400(4) 0.8410(3) 0.0177(14) Uani 1 1 d . . .
H3 H 0.8280 -0.0094 0.8476 0.021 Uiso 1 1 calc R . .
C4 C 0.8491(4) 0.0908(4) 0.8796(3) 0.0244(16) Uani 1 1 d . . .
C5 C 0.8340(4) 0.1624(4) 0.8680(3) 0.0193(14) Uani 1 1 d . . .
H5 H 0.8550 0.1972 0.8944 0.023 Uiso 1 1 calc R . .
C6 C 0.7899(4) 0.1863(4) 0.8199(3) 0.0197(14) Uani 1 1 d . . .
C7 C 0.8988(4) 0.0693(5) 0.9321(4) 0.0307(18) Uani 1 1 d . . .
H7A H 0.8968 0.0172 0.9373 0.046 Uiso 1 1 calc R . .
H7B H 0.8807 0.0927 0.9689 0.046 Uiso 1 1 calc R . .
H7C H 0.9511 0.0840 0.9241 0.046 Uiso 1 1 calc R . .
C8 C 0.7739(4) 0.2658(4) 0.8101(3) 0.0208(15) Uani 1 1 d . . .
C9 C 0.8028(4) 0.2888(4) 0.7482(4) 0.0287(17) Uani 1 1 d . . .
H9A H 0.8577 0.2818 0.7463 0.043 Uiso 1 1 calc R . .
H9B H 0.7910 0.3395 0.7417 0.043 Uiso 1 1 calc R . .
H9C H 0.7783 0.2599 0.7170 0.043 Uiso 1 1 calc R . .
C10 C 0.6877(5) 0.2800(4) 0.8145(4) 0.0329(19) Uani 1 1 d . . .
H10A H 0.6782 0.3316 0.8116 0.049 Uiso 1 1 calc R . .
H10B H 0.6687 0.2622 0.8532 0.049 Uiso 1 1 calc R . .
H10C H 0.6616 0.2553 0.7815 0.049 Uiso 1 1 calc R . .
C11 C 0.8111(5) 0.3131(4) 0.8582(4) 0.038(2) Uani 1 1 d . . .
H11A H 0.8663 0.3088 0.8553 0.057 Uiso 1 1 calc R . .
H11B H 0.7944 0.2977 0.8983 0.057 Uiso 1 1 calc R . .
H11C H 0.7963 0.3631 0.8517 0.057 Uiso 1 1 calc R . .
C12 C 0.7988(4) -0.0185(4) 0.6869(3) 0.0177(14) Uani 1 1 d . . .
C13 C 0.7872(4) 0.0148(4) 0.6312(3) 0.0192(14) Uani 1 1 d . . .
C14 C 0.8436(3) 0.0049(4) 0.5859(3) 0.0189(14) Uani 1 1 d . . .
C15 C 0.9054(4) -0.0378(4) 0.5998(3) 0.0217(15) Uani 1 1 d . . .
H15 H 0.9428 -0.0444 0.5695 0.026 Uiso 1 1 calc R . .
C16 C 0.9165(4) -0.0720(4) 0.6554(3) 0.0213(15) Uani 1 1 d . . .
C17 C 0.8615(4) -0.0616(4) 0.6988(3) 0.0218(14) Uani 1 1 d . . .
H17 H 0.8664 -0.0840 0.7370 0.026 Uiso 1 1 calc R . .
C18 C 0.9848(4) -0.1193(4) 0.6658(3) 0.0266(17) Uani 1 1 d . . .
H18A H 1.0308 -0.0901 0.6656 0.040 Uiso 1 1 calc R . .
H18B H 0.9878 -0.1553 0.6337 0.040 Uiso 1 1 calc R . .
H18C H 0.9799 -0.1434 0.7049 0.040 Uiso 1 1 calc R . .
C19 C 0.8352(4) 0.0393(4) 0.5239(3) 0.0251(16) Uani 1 1 d . . .
C20 C 0.8279(4) 0.1206(4) 0.5306(4) 0.0298(18) Uani 1 1 d . . .
H20A H 0.7855 0.1317 0.5575 0.045 Uiso 1 1 calc R . .
H20B H 0.8188 0.1421 0.4909 0.045 Uiso 1 1 calc R . .
H20C H 0.8748 0.1400 0.5476 0.045 Uiso 1 1 calc R . .
C21 C 0.7652(4) 0.0083(5) 0.4915(3) 0.0321(19) Uani 1 1 d . . .
H21A H 0.7731 -0.0429 0.4840 0.048 Uiso 1 1 calc R . .
H21B H 0.7578 0.0332 0.4531 0.048 Uiso 1 1 calc R . .
H21C H 0.7204 0.0148 0.5169 0.048 Uiso 1 1 calc R . .
C22 C 0.9031(4) 0.0256(5) 0.4819(4) 0.039(2) Uani 1 1 d . . .
H22A H 0.9492 0.0451 0.5002 0.058 Uiso 1 1 calc R . .
H22B H 0.8942 0.0490 0.4430 0.058 Uiso 1 1 calc R . .
H22C H 0.9092 -0.0260 0.4757 0.058 Uiso 1 1 calc R . .
C23 C 0.5828(4) 0.1921(4) 0.6210(3) 0.0257(16) Uani 1 1 d . . .
H23A H 0.5282 0.1802 0.6218 0.031 Uiso 1 1 calc R . .
H23B H 0.5887 0.2351 0.6466 0.031 Uiso 1 1 calc R . .
C24 C 0.6093(5) 0.1452(4) 0.4916(4) 0.040(2) Uani 1 1 d . . .
H24A H 0.6512 0.1146 0.5045 0.060 Uiso 1 1 calc R . .
H24B H 0.6191 0.1627 0.4507 0.060 Uiso 1 1 calc R . .
H24C H 0.5621 0.1176 0.4919 0.060 Uiso 1 1 calc R . .
C25 C 0.6881(7) 0.2788(5) 0.5408(6) 0.070(4) Uani 1 1 d . . .
H25A H 0.6808 0.3227 0.5643 0.105 Uiso 1 1 calc R . .
H25B H 0.6988 0.2912 0.4988 0.105 Uiso 1 1 calc R . .
H25C H 0.7307 0.2516 0.5575 0.105 Uiso 1 1 calc R . .
C26 C 0.5204(7) 0.2775(6) 0.5120(4) 0.064(3) Uani 1 1 d . . .
H26A H 0.4734 0.2495 0.5137 0.095 Uiso 1 1 calc R . .
H26B H 0.5317 0.2895 0.4699 0.095 Uiso 1 1 calc R . .
H26C H 0.5142 0.3216 0.5353 0.095 Uiso 1 1 calc R . .
C27 C 0.5836(5) -0.0412(5) 0.5949(4) 0.036(2) Uani 1 1 d . . .
H27A H 0.6354 -0.0320 0.5796 0.043 Uiso 1 1 calc R . .
H27B H 0.5467 -0.0283 0.5631 0.043 Uiso 1 1 calc R . .
C28 C 0.5749(6) -0.1180(5) 0.6127(4) 0.045(2) Uani 1 1 d . . .
H28A H 0.6220 -0.1370 0.6308 0.054 Uiso 1 1 calc R . .
H28B H 0.5603 -0.1481 0.5779 0.054 Uiso 1 1 calc R . .
C29 C 0.5120(7) -0.1139(5) 0.6585(5) 0.055(3) Uani 1 1 d . . .
H29A H 0.4619 -0.1124 0.6385 0.066 Uiso 1 1 calc R . .
H29B H 0.5136 -0.1553 0.6862 0.066 Uiso 1 1 calc R . .
C30 C 0.5276(5) -0.0451(5) 0.6917(4) 0.038(2) Uani 1 1 d . . .
H30A H 0.4795 -0.0217 0.7036 0.045 Uiso 1 1 calc R . .
H30B H 0.5579 -0.0544 0.7284 0.045 Uiso 1 1 calc R . .
C31 C 0.4784(4) 0.1370(5) 0.7472(4) 0.0298(18) Uani 1 1 d . . .
H31A H 0.4471 0.1121 0.7166 0.036 Uiso 1 1 calc R . .
H31B H 0.4836 0.1878 0.7353 0.036 Uiso 1 1 calc R . .
C32 C 0.4432(5) 0.1308(5) 0.8085(4) 0.035(2) Uani 1 1 d . . .
H32A H 0.4144 0.0856 0.8125 0.042 Uiso 1 1 calc R . .
H32B H 0.4089 0.1716 0.8167 0.042 Uiso 1 1 calc R . .
C33 C 0.5116(4) 0.1318(5) 0.8511(4) 0.0312(18) Uani 1 1 d . . .
H33A H 0.5314 0.1808 0.8572 0.037 Uiso 1 1 calc R . .
H33B H 0.4998 0.1097 0.8906 0.037 Uiso 1 1 calc R . .
C34 C 0.5651(5) 0.0861(5) 0.8142(4) 0.043(2) Uani 1 1 d . . .
H34A H 0.6182 0.0964 0.8254 0.052 Uiso 1 1 calc R . .
H34B H 0.5550 0.0347 0.8214 0.052 Uiso 1 1 calc R . .

loop_
_atom_site_aniso_label
_atom_site_aniso_U_11
_atom_site_aniso_U_22
_atom_site_aniso_U_33
_atom_site_aniso_U_23
_atom_site_aniso_U_13
_atom_site_aniso_U_12
Lu 0.01370(14) 0.02204(15) 0.01414(15) -0.00188(12) -0.00147(11) 0.00152(11)
Si 0.0459(14) 0.0294(12) 0.0231(12) 0.0051(9) 0.0029(10) 0.0137(10)
S 0.0158(7) 0.0167(8) 0.0174(8) -0.0008(7) 0.0021(6) -0.0027(6)
O1 0.017(2) 0.020(2) 0.019(3) 0.0018(19) -0.0041(19) 0.0018(19)
O2 0.011(2) 0.023(2) 0.017(2) 0.0008(19) -0.0013(18) 0.0049(18)
O3 0.022(3) 0.037(3) 0.019(3) -0.008(2) 0.007(2) -0.011(2)
O4 0.017(2) 0.040(3) 0.019(3) -0.006(2) 0.0000(19) 0.005(2)
C1 0.014(3) 0.024(4) 0.011(3) -0.003(3) -0.007(2) 0.004(3)
C2 0.011(3) 0.018(3) 0.014(3) 0.001(3) -0.004(2) 0.000(2)
C3 0.017(3) 0.024(4) 0.012(3) 0.005(3) 0.004(2) -0.001(3)
C4 0.016(3) 0.038(4) 0.019(4) 0.015(3) -0.001(3) -0.011(3)
C5 0.019(3) 0.028(4) 0.010(3) -0.004(3) -0.002(3) -0.007(3)
C6 0.016(3) 0.024(3) 0.019(4) 0.002(3) -0.002(3) -0.001(3)
C7 0.024(4) 0.041(5) 0.026(4) 0.007(4) -0.010(3) 0.002(3)
C8 0.022(4) 0.020(3) 0.021(4) -0.002(3) -0.002(3) 0.001(3)
C9 0.029(4) 0.022(4) 0.035(5) 0.006(3) -0.001(3) 0.006(3)
C10 0.032(4) 0.029(4) 0.038(5) -0.007(4) -0.003(4) 0.005(3)
C11 0.048(5) 0.024(4) 0.041(5) -0.011(4) -0.016(4) -0.004(4)
C12 0.015(3) 0.020(3) 0.018(4) 0.000(3) 0.000(3) -0.005(3)
C13 0.012(3) 0.021(3) 0.024(4) 0.000(3) 0.000(3) -0.003(3)
C14 0.012(3) 0.028(4) 0.017(3) -0.001(3) 0.001(2) -0.003(3)
C15 0.015(3) 0.029(4) 0.021(4) 0.001(3) 0.009(3) -0.002(3)
C16 0.018(3) 0.020(3) 0.026(4) -0.001(3) -0.003(3) -0.001(3)
C17 0.025(4) 0.017(3) 0.024(4) 0.007(3) -0.004(3) -0.001(3)
C18 0.025(4) 0.026(4) 0.029(5) -0.001(3) -0.001(3) 0.009(3)
C19 0.014(3) 0.045(5) 0.016(4) 0.004(3) -0.003(3) 0.006(3)
C20 0.019(3) 0.045(5) 0.025(4) 0.015(4) -0.002(3) 0.000(3)
C21 0.023(4) 0.056(5) 0.017(4) -0.003(4) -0.005(3) 0.009(4)
C22 0.027(4) 0.069(6) 0.020(4) 0.010(4) 0.006(3) 0.015(4)
C23 0.030(4) 0.032(4) 0.015(4) -0.002(3) -0.003(3) 0.006(3)
C24 0.050(5) 0.039(5) 0.031(5) -0.001(4) 0.001(4) 0.015(4)
C25 0.078(8) 0.043(6) 0.089(10) -0.001(6) 0.027(7) -0.008(6)
C26 0.103(9) 0.066(7) 0.022(5) 0.005(5) -0.007(5) 0.053(6)
C27 0.035(5) 0.046(5) 0.027(5) -0.015(4) 0.009(4) -0.008(4)
C28 0.053(6) 0.044(5) 0.039(5) -0.020(4) -0.010(5) 0.010(4)
C29 0.077(8) 0.047(6) 0.042(6) -0.003(4) 0.008(5) -0.031(5)
C30 0.042(5) 0.047(5) 0.025(4) -0.008(4) 0.013(4) -0.028(4)
C31 0.017(4) 0.046(5) 0.026(4) -0.009(4) -0.003(3) 0.010(3)
C32 0.032(5) 0.042(5) 0.030(5) 0.002(4) 0.011(4) 0.003(4)
C33 0.027(4) 0.046(5) 0.020(4) -0.005(4) 0.008(3) -0.002(4)
C34 0.042(5) 0.055(6) 0.032(5) -0.023(4) -0.014(4) -0.015(4)

loop_
_atom_type_symbol
_atom_type_description
_atom_type_scat_dispersion_real
_atom_type_scat_dispersion_imag
_atom_type_scat_source
C C 0.0033 0.0016 'International Tables Vol C Tables 4.2.6.8 and 6.1.1.4'
H H 0.0000 0.0000 'International Tables Vol C Tables 4.2.6.8 and 6.1.1.4'
O O 0.0106 0.0060 'International Tables Vol C Tables 4.2.6.8 and 6.1.1.4'
S S 0.1246 0.1234 'International Tables Vol C Tables 4.2.6.8 and 6.1.1.4'
Si Si 0.0817 0.0704 'International Tables Vol C Tables 4.2.6.8 and 6.1.1.4'
Lu Lu -0.4720 5.8584 'International Tables Vol C Tables 4.2.6.8 and 6.1.1.4'

loop_
_geom_angle_atom_site_label_1
_geom_angle_atom_site_label_2
_geom_angle_atom_site_label_3
_geom_angle
_geom_angle_site_symmetry_1
_geom_angle_site_symmetry_3
_geom_angle_publ_flag
O1 Lu O2 97.26(18) . . ?
O1 Lu O3 150.02(18) . . ?
O2 Lu O3 85.74(17) . . ?
O1 Lu O4 86.10(18) . . ?
O2 Lu O4 156.49(18) . . ?
O3 Lu O4 80.16(17) . . ?
O1 Lu C23 104.4(2) . . ?
O2 Lu C23 108.3(2) . . ?
O3 Lu C23 102.9(2) . . ?
O4 Lu C23 93.2(2) . . ?
O1 Lu S 69.48(13) . . ?
O2 Lu S 70.51(13) . . ?
O3 Lu S 83.73(14) . . ?
O4 Lu S 89.22(13) . . ?
C23 Lu S 173.23(19) . . ?
C23 Si C25 111.1(5) . . ?
C23 Si C24 110.3(4) . . ?
C25 Si C24 109.6(5) . . ?
C23 Si C26 113.6(4) . . ?
C25 Si C26 108.0(6) . . ?
C24 Si C26 103.9(4) . . ?
C2 S C12 103.5(3) . . ?
C2 S Lu 94.5(2) . . ?
C12 S Lu 93.6(2) . . ?
C1 O1 Lu 136.0(4) . . ?
C13 O2 Lu 133.7(4) . . ?
C30 O3 C27 108.6(6) . . ?
C30 O3 Lu 126.0(4) . . ?
C27 O3 Lu 121.7(4) . . ?
C34 O4 C31 108.5(6) . . ?
C34 O4 Lu 126.6(5) . . ?
C31 O4 Lu 123.9(4) . . ?
O1 C1 C2 121.2(6) . . ?
O1 C1 C6 120.9(6) . . ?
C2 C1 C6 117.9(6) . . ?
C3 C2 C1 122.9(6) . . ?
C3 C2 S 118.9(5) . . ?
C1 C2 S 118.1(5) . . ?
C2 C3 C4 119.5(6) . . ?
C2 C3 H3 120.2 . . ?
C4 C3 H3 120.2 . . ?
C5 C4 C3 118.2(6) . . ?
C5 C4 C7 120.6(7) . . ?
C3 C4 C7 121.3(7) . . ?
C4 C5 C6 123.7(6) . . ?
C4 C5 H5 118.1 . . ?
C6 C5 H5 118.1 . . ?
C5 C6 C1 117.8(6) . . ?
C5 C6 C8 121.5(6) . . ?
C1 C6 C8 120.7(6) . . ?
C4 C7 H7A 109.5 . . ?
C4 C7 H7B 109.5 . . ?
H7A C7 H7B 109.5 . . ?
C4 C7 H7C 109.5 . . ?
H7A C7 H7C 109.5 . . ?
H7B C7 H7C 109.5 . . ?
C9 C8 C6 109.9(6) . . ?
C9 C8 C11 108.6(6) . . ?
C6 C8 C11 112.5(6) . . ?
C9 C8 C10 109.8(6) . . ?
C6 C8 C10 109.9(6) . . ?
C11 C8 C10 106.1(6) . . ?
C8 C9 H9A 109.5 . . ?
C8 C9 H9B 109.5 . . ?
H9A C9 H9B 109.5 . . ?
C8 C9 H9C 109.5 . . ?
H9A C9 H9C 109.5 . . ?
H9B C9 H9C 109.5 . . ?
C8 C10 H10A 109.5 . . ?
C8 C10 H10B 109.5 . . ?
H10A C10 H10B 109.5 . . ?
C8 C10 H10C 109.5 . . ?
H10A C10 H10C 109.5 . . ?
H10B C10 H10C 109.5 . . ?
C8 C11 H11A 109.5 . . ?
C8 C11 H11B 109.5 . . ?
H11A C11 H11B 109.5 . . ?
C8 C11 H11C 109.5 . . ?
H11A C11 H11C 109.5 . . ?
H11B C11 H11C 109.5 . . ?
C17 C12 C13 122.7(6) . . ?
C17 C12 S 118.5(5) . . ?
C13 C12 S 118.8(5) . . ?
O2 C13 C12 121.8(6) . . ?
O2 C13 C14 120.7(6) . . ?
C12 C13 C14 117.5(6) . . ?
C15 C14 C13 118.0(6) . . ?
C15 C14 C19 121.2(6) . . ?
C13 C14 C19 120.8(6) . . ?
C14 C15 C16 124.5(6) . . ?
C14 C15 H15 117.8 . . ?
C16 C15 H15 117.8 . . ?
C17 C16 C15 116.8(6) . . ?
C17 C16 C18 122.4(7) . . ?
C15 C16 C18 120.7(7) . . ?
C16 C17 C12 120.5(7) . . ?
C16 C17 H17 119.7 . . ?
C12 C17 H17 119.7 . . ?
C16 C18 H18A 109.5 . . ?
C16 C18 H18B 109.5 . . ?
H18A C18 H18B 109.5 . . ?
C16 C18 H18C 109.5 . . ?
H18A C18 H18C 109.5 . . ?
H18B C18 H18C 109.5 . . ?
C14 C19 C20 109.8(6) . . ?
C14 C19 C21 109.8(6) . . ?
C20 C19 C21 110.5(6) . . ?
C14 C19 C22 113.6(6) . . ?
C20 C19 C22 106.8(7) . . ?
C21 C19 C22 106.2(7) . . ?
C19 C20 H20A 109.5 . . ?
C19 C20 H20B 109.5 . . ?
H20A C20 H20B 109.5 . . ?
C19 C20 H20C 109.5 . . ?
H20A C20 H20C 109.5 . . ?
H20B C20 H20C 109.5 . . ?
C19 C21 H21A 109.5 . . ?
C19 C21 H21B 109.5 . . ?
H21A C21 H21B 109.5 . . ?
C19 C21 H21C 109.5 . . ?
H21A C21 H21C 109.5 . . ?
H21B C21 H21C 109.5 . . ?
C19 C22 H22A 109.5 . . ?
C19 C22 H22B 109.5 . . ?
H22A C22 H22B 109.5 . . ?
C19 C22 H22C 109.5 . . ?
H22A C22 H22C 109.5 . . ?
H22B C22 H22C 109.5 . . ?
Si C23 Lu 129.5(4) . . ?
Si C23 H23A 104.9 . . ?
Lu C23 H23A 104.9 . . ?
Si C23 H23B 104.9 . . ?
Lu C23 H23B 104.9 . . ?
H23A C23 H23B 105.8 . . ?
Si C24 H24A 109.5 . . ?
Si C24 H24B 109.5 . . ?
H24A C24 H24B 109.5 . . ?
Si C24 H24C 109.5 . . ?
H24A C24 H24C 109.5 . . ?
H24B C24 H24C 109.5 . . ?
Si C25 H25A 109.5 . . ?
Si C25 H25B 109.5 . . ?
H25A C25 H25B 109.5 . . ?
Si C25 H25C 109.5 . . ?
H25A C25 H25C 109.5 . . ?
H25B C25 H25C 109.5 . . ?
Si C26 H26A 109.5 . . ?
Si C26 H26B 109.5 . . ?
H26A C26 H26B 109.5 . . ?
Si C26 H26C 109.5 . . ?
H26A C26 H26C 109.5 . . ?
H26B C26 H26C 109.5 . . ?
O3 C27 C28 105.2(7) . . ?
O3 C27 H27A 110.7 . . ?
C28 C27 H27A 110.7 . . ?
O3 C27 H27B 110.7 . . ?
C28 C27 H27B 110.7 . . ?
H27A C27 H27B 108.8 . . ?
C27 C28 C29 101.9(7) . . ?
C27 C28 H28A 111.4 . . ?
C29 C28 H28A 111.4 . . ?
C27 C28 H28B 111.4 . . ?
C29 C28 H28B 111.4 . . ?
H28A C28 H28B 109.3 . . ?
C30 C29 C28 103.8(7) . . ?
C30 C29 H29A 111.0 . . ?
C28 C29 H29A 111.0 . . ?
C30 C29 H29B 111.0 . . ?
C28 C29 H29B 111.0 . . ?
H29A C29 H29B 109.0 . . ?
O3 C30 C29 105.8(7) . . ?
O3 C30 H30A 110.6 . . ?
C29 C30 H30A 110.6 . . ?
O3 C30 H30B 110.6 . . ?
C29 C30 H30B 110.6 . . ?
H30A C30 H30B 108.7 . . ?
O4 C31 C32 105.2(6) . . ?
O4 C31 H31A 110.7 . . ?
C32 C31 H31A 110.7 . . ?
O4 C31 H31B 110.7 . . ?
C32 C31 H31B 110.7 . . ?
H31A C31 H31B 108.8 . . ?
C31 C32 C33 103.4(6) . . ?
C31 C32 H32A 111.1 . . ?
C33 C32 H32A 111.1 . . ?
C31 C32 H32B 111.1 . . ?
C33 C32 H32B 111.1 . . ?
H32A C32 H32B 109.1 . . ?
C34 C33 C32 98.8(6) . . ?
C34 C33 H33A 112.0 . . ?
C32 C33 H33A 112.0 . . ?
C34 C33 H33B 112.0 . . ?
C32 C33 H33B 112.0 . . ?
H33A C33 H33B 109.7 . . ?
O4 C34 C33 107.2(7) . . ?
O4 C34 H34A 110.3 . . ?
C33 C34 H34A 110.3 . . ?
O4 C34 H34B 110.3 . . ?
C33 C34 H34B 110.3 . . ?
H34A C34 H34B 108.5 . . ?

loop_
_geom_bond_atom_site_label_1
_geom_bond_atom_site_label_2
_geom_bond_distance
_geom_bond_site_symmetry_2
_geom_bond_publ_flag
Lu O1 2.098(5) . ?
Lu O2 2.099(4) . ?
Lu O3 2.332(5) . ?
Lu O4 2.334(5) . ?
Lu C23 2.348(7) . ?
Lu S 2.9553(17) . ?
Si C23 1.821(7) . ?
Si C25 1.864(11) . ?
Si C24 1.879(8) . ?
Si C26 1.882(9) . ?
S C2 1.794(7) . ?
S C12 1.794(7) . ?
O1 C1 1.323(8) . ?
O2 C13 1.332(8) . ?
O3 C30 1.451(9) . ?
O3 C27 1.461(9) . ?
O4 C34 1.419(10) . ?
O4 C31 1.459(8) . ?
C1 C2 1.399(9) . ?
C1 C6 1.420(9) . ?
C2 C3 1.388(9) . ?
C3 C4 1.386(10) . ?
C3 H3 0.9500 . ?
C4 C5 1.389(10) . ?
C4 C7 1.513(10) . ?
C5 C6 1.395(9) . ?
C5 H5 0.9500 . ?
C6 C8 1.529(9) . ?
C7 H7A 0.9800 . ?
C7 H7B 0.9800 . ?
C7 H7C 0.9800 . ?
C8 C9 1.525(10) . ?
C8 C11 1.533(10) . ?
C8 C10 1.548(10) . ?
C9 H9A 0.9800 . ?
C9 H9B 0.9800 . ?
C9 H9C 0.9800 . ?
C10 H10A 0.9800 . ?
C10 H10B 0.9800 . ?
C10 H10C 0.9800 . ?
C11 H11A 0.9800 . ?
C11 H11B 0.9800 . ?
C11 H11C 0.9800 . ?
C12 C17 1.395(9) . ?
C12 C13 1.399(9) . ?
C13 C14 1.426(9) . ?
C14 C15 1.386(9) . ?
C14 C19 1.526(10) . ?
C15 C16 1.403(10) . ?
C15 H15 0.9500 . ?
C16 C17 1.380(10) . ?
C16 C18 1.514(10) . ?
C17 H17 0.9500 . ?
C18 H18A 0.9800 . ?
C18 H18B 0.9800 . ?
C18 H18C 0.9800 . ?
C19 C20 1.531(11) . ?
C19 C21 1.543(10) . ?
C19 C22 1.540(10) . ?
C20 H20A 0.9800 . ?
C20 H20B 0.9800 . ?
C20 H20C 0.9800 . ?
C21 H21A 0.9800 . ?
C21 H21B 0.9800 . ?
C21 H21C 0.9800 . ?
C22 H22A 0.9800 . ?
C22 H22B 0.9800 . ?
C22 H22C 0.9800 . ?
C23 H23A 0.9900 . ?
C23 H23B 0.9900 . ?
C24 H24A 0.9800 . ?
C24 H24B 0.9800 . ?
C24 H24C 0.9800 . ?
C25 H25A 0.9800 . ?
C25 H25B 0.9800 . ?
C25 H25C 0.9800 . ?
C26 H26A 0.9800 . ?
C26 H26B 0.9800 . ?
C26 H26C 0.9800 . ?
C27 C28 1.497(12) . ?
C27 H27A 0.9900 . ?
C27 H27B 0.9900 . ?
C28 C29 1.505(13) . ?
C28 H28A 0.9900 . ?
C28 H28B 0.9900 . ?
C29 C30 1.506(12) . ?
C29 H29A 0.9900 . ?
C29 H29B 0.9900 . ?
C30 H30A 0.9900 . ?
C30 H30B 0.9900 . ?
C31 C32 1.500(11) . ?
C31 H31A 0.9900 . ?
C31 H31B 0.9900 . ?
C32 C33 1.532(11) . ?
C32 H32A 0.9900 . ?
C32 H32B 0.9900 . ?
C33 C34 1.513(12) . ?
C33 H33A 0.9900 . ?
C33 H33B 0.9900 . ?
C34 H34A 0.9900 . ?
C34 H34B 0.9900 . ?

loop_
_geom_torsion_atom_site_label_1
_geom_torsion_atom_site_label_2
_geom_torsion_atom_site_label_3
_geom_torsion_atom_site_label_4
_geom_torsion
_geom_torsion_site_symmetry_1
_geom_torsion_site_symmetry_2
_geom_torsion_site_symmetry_3
_geom_torsion_site_symmetry_4
_geom_torsion_publ_flag
O1 Lu S C2 5.0(3) . . . . ?
O2 Lu S C2 111.0(3) . . . . ?
O3 Lu S C2 -161.3(2) . . . . ?
O4 Lu S C2 -81.1(2) . . . . ?
C23 Lu S C2 30.1(15) . . . . ?
O1 Lu S C12 -98.8(3) . . . . ?
O2 Lu S C12 7.2(2) . . . . ?
O3 Lu S C12 94.9(2) . . . . ?
O4 Lu S C12 175.0(2) . . . . ?
C23 Lu S C12 -73.7(15) . . . . ?
O2 Lu O1 C1 -75.7(6) . . . . ?
O3 Lu O1 C1 18.3(8) . . . . ?
O4 Lu O1 C1 80.9(6) . . . . ?
C23 Lu O1 C1 173.2(6) . . . . ?
S Lu O1 C1 -9.7(6) . . . . ?
O1 Lu O2 C13 52.3(6) . . . . ?
O3 Lu O2 C13 -97.7(6) . . . . ?
O4 Lu O2 C13 -44.6(8) . . . . ?
C23 Lu O2 C13 160.1(6) . . . . ?
S Lu O2 C13 -12.8(5) . . . . ?
O1 Lu O3 C30 35.0(8) . . . . ?
O2 Lu O3 C30 132.2(6) . . . . ?
O4 Lu O3 C30 -28.9(6) . . . . ?
C23 Lu O3 C30 -120.0(6) . . . . ?
S Lu O3 C30 61.4(6) . . . . ?
O1 Lu O3 C27 -120.7(6) . . . . ?
O2 Lu O3 C27 -23.5(6) . . . . ?
O4 Lu O3 C27 175.3(6) . . . . ?
C23 Lu O3 C27 84.3(6) . . . . ?
S Lu O3 C27 -94.4(5) . . . . ?
O1 Lu O4 C34 -45.7(6) . . . . ?
O2 Lu O4 C34 53.6(8) . . . . ?
O3 Lu O4 C34 107.6(6) . . . . ?
C23 Lu O4 C34 -149.9(6) . . . . ?
S Lu O4 C34 23.8(6) . . . . ?
O1 Lu O4 C31 121.7(5) . . . . ?
O2 Lu O4 C31 -139.1(6) . . . . ?
O3 Lu O4 C31 -85.1(5) . . . . ?
C23 Lu O4 C31 17.5(6) . . . . ?
S Lu O4 C31 -168.9(5) . . . . ?
Lu O1 C1 C2 11.2(10) . . . . ?
Lu O1 C1 C6 -167.7(5) . . . . ?
O1 C1 C2 C3 -178.2(6) . . . . ?
C6 C1 C2 C3 0.7(10) . . . . ?
O1 C1 C2 S -2.3(9) . . . . ?
C6 C1 C2 S 176.6(5) . . . . ?
C12 S C2 C3 -92.2(6) . . . . ?
Lu S C2 C3 173.0(5) . . . . ?
C12 S C2 C1 91.8(6) . . . . ?
Lu S C2 C1 -3.0(5) . . . . ?
C1 C2 C3 C4 -0.3(10) . . . . ?
S C2 C3 C4 -176.2(5) . . . . ?
C2 C3 C4 C5 -0.2(10) . . . . ?
C2 C3 C4 C7 -178.8(6) . . . . ?
C3 C4 C5 C6 0.2(11) . . . . ?
C7 C4 C5 C6 178.8(7) . . . . ?
C4 C5 C6 C1 0.2(10) . . . . ?
C4 C5 C6 C8 178.7(6) . . . . ?
O1 C1 C6 C5 178.2(6) . . . . ?
C2 C1 C6 C5 -0.7(10) . . . . ?
O1 C1 C6 C8 -0.3(10) . . . . ?
C2 C1 C6 C8 -179.2(6) . . . . ?
C5 C6 C8 C9 121.1(7) . . . . ?
C1 C6 C8 C9 -60.5(8) . . . . ?
C5 C6 C8 C11 -0.1(10) . . . . ?
C1 C6 C8 C11 178.3(7) . . . . ?
C5 C6 C8 C10 -118.1(7) . . . . ?
C1 C6 C8 C10 60.3(9) . . . . ?
C2 S C12 C17 79.2(6) . . . . ?
Lu S C12 C17 174.7(5) . . . . ?
C2 S C12 C13 -100.3(6) . . . . ?
Lu S C12 C13 -4.9(5) . . . . ?
Lu O2 C13 C12 14.3(9) . . . . ?
Lu O2 C13 C14 -165.7(5) . . . . ?
C17 C12 C13 O2 178.2(6) . . . . ?
S C12 C13 O2 -2.2(9) . . . . ?
C17 C12 C13 C14 -1.7(10) . . . . ?
S C12 C13 C14 177.8(5) . . . . ?
O2 C13 C14 C15 -178.9(6) . . . . ?
C12 C13 C14 C15 1.1(9) . . . . ?
O2 C13 C14 C19 0.0(10) . . . . ?
C12 C13 C14 C19 180.0(6) . . . . ?
C13 C14 C15 C16 -0.2(11) . . . . ?
C19 C14 C15 C16 -179.1(7) . . . . ?
C14 C15 C16 C17 -0.1(11) . . . . ?
C14 C15 C16 C18 178.3(7) . . . . ?
C15 C16 C17 C12 -0.6(10) . . . . ?
C18 C16 C17 C12 -178.9(7) . . . . ?
C13 C12 C17 C16 1.5(10) . . . . ?
S C12 C17 C16 -178.0(5) . . . . ?
C15 C14 C19 C20 -123.2(7) . . . . ?
C13 C14 C19 C20 57.9(8) . . . . ?
C15 C14 C19 C21 115.1(7) . . . . ?
C13 C14 C19 C21 -63.8(9) . . . . ?
C15 C14 C19 C22 -3.6(10) . . . . ?
C13 C14 C19 C22 177.5(7) . . . . ?
C25 Si C23 Lu -76.6(6) . . . . ?
C24 Si C23 Lu 45.2(6) . . . . ?
C26 Si C23 Lu 161.4(5) . . . . ?
O1 Lu C23 Si 103.7(5) . . . . ?
O2 Lu C23 Si 0.9(6) . . . . ?
O3 Lu C23 Si -88.8(5) . . . . ?
O4 Lu C23 Si -169.5(5) . . . . ?
S Lu C23 Si 79.5(16) . . . . ?
C30 O3 C27 C28 -20.1(9) . . . . ?
Lu O3 C27 C28 139.3(6) . . . . ?
O3 C27 C28 C29 35.3(9) . . . . ?
C27 C28 C29 C30 -37.3(10) . . . . ?
C27 O3 C30 C29 -3.7(10) . . . . ?
Lu O3 C30 C29 -162.0(6) . . . . ?
C28 C29 C30 O3 25.8(11) . . . . ?
C34 O4 C31 C32 -6.8(8) . . . . ?
Lu O4 C31 C32 -176.1(5) . . . . ?
O4 C31 C32 C33 29.9(8) . . . . ?
C31 C32 C33 C34 -39.6(8) . . . . ?
C31 O4 C34 C33 -19.6(8) . . . . ?
Lu O4 C34 C33 149.4(5) . . . . ?
C32 C33 C34 O4 36.6(8) . . . . ?
